data_7239032
loop_
_publ_author_name
'Cai, Ranran'
'Huang, Mengmeng'
'Cui, Xiuling'
'Zhang, Jianye'
'Du, Chenxia'
'Wu, Yusheng'
'Wu, Yangjie'

_publ_section_title
;
 Synthesis of cyclopentadienyl alkyl ethers via Pd-catalyzed
 cyclotrimerization of diarylacetylenes
;
_journal_issue 32
_journal_name_full 'RSC Advances'
_journal_page_first 13140
_journal_paper_doi 10.1039/c3ra41326h
_journal_volume 3
_journal_year 2013
_chemical_formula_moiety 'C41 H35 O'
_chemical_formula_sum 'C41 H38 O'
_chemical_formula_weight 546.71
_space_group_crystal_system monoclinic
_space_group_IT_number 14
_space_group_name_Hall '-P 2ybc'
_space_group_name_H-M_alt 'P 1 21/c 1'
_atom_sites_solution_hydrogens geom
_atom_sites_solution_primary direct
_atom_sites_solution_secondary difmap
_audit_creation_date 2012-05-08
_audit_creation_method
;
Olex2 1.2-ac2
(compiled 2012.03.06 svn.r2239, GUI svn.r4109)
;
_cell_angle_alpha 90.00
_cell_angle_beta 127.958(3)
_cell_angle_gamma 90.00
_cell_formula_units_Z 4
_cell_length_a 19.9360(9)
_cell_length_b 7.9365(3)
_cell_length_c 25.6157(14)
_cell_measurement_reflns_used 3781
_cell_measurement_temperature 291(2)
_cell_measurement_theta_max 66.9666
_cell_measurement_theta_min 3.4498
_cell_volume 3195.6(3)
_computing_cell_refinement
;
CrysAlisPro, Agilent Technologies,
Version 1.171.35.19 (release 27-10-2011 CrysAlis171 .NET)
(compiled Oct 27 2011,15:02:11)
;
_computing_data_collection
;
CrysAlisPro, Agilent Technologies,
Version 1.171.35.19 (release 27-10-2011 CrysAlis171 .NET)
(compiled Oct 27 2011,15:02:11)
;
_computing_data_reduction
;
CrysAlisPro, Agilent Technologies,
Version 1.171.35.19 (release 27-10-2011 CrysAlis171 .NET)
(compiled Oct 27 2011,15:02:11)
;
_computing_molecular_graphics
;
O. V. Dolomanov, L. J. Bourhis, R. J. Gildea, J. A. K. Howard and H. Puschmann,
OLEX2: a complete structure solution, refinement and analysis program.
J. Appl. Cryst. (2009). 42, 339-341.
;
_computing_publication_material
;
O. V. Dolomanov, L. J. Bourhis, R. J. Gildea, J. A. K. Howard and H. Puschmann,
OLEX2: a complete structure solution, refinement and analysis program.
J. Appl. Cryst. (2009). 42, 339-341.
;
_computing_structure_refinement
;
SHELXL, G.M. Sheldrick, Acta Cryst.
(2008). A64, 112-122
;
_computing_structure_solution
;
SHELXS, G.M. Sheldrick, Acta Cryst.
(2008). A64, 112-122
;
_diffrn_ambient_temperature 291.15
_diffrn_detector_area_resol_mean 16.2312
_diffrn_measured_fraction_theta_full 0.999
_diffrn_measured_fraction_theta_max 0.999
_diffrn_measurement_details
;
#__ type_ start__ end____ width___ exp.time_
1 omega -59.00 -33.00 1.0000 2.0000
omega____ theta____ kappa____ phi______ frames
- 0.0000 178.0000 0.0000 26

#__ type_ start__ end____ width___ exp.time_
2 omega 28.00 57.00 1.0000 2.0000
omega____ theta____ kappa____ phi______ frames
- 0.0000 57.0000 -150.0000 29

#__ type_ start__ end____ width___ exp.time_
3 omega -92.00 -41.00 1.0000 6.0000
omega____ theta____ kappa____ phi______ frames
- -42.5000 -57.0000 -120.0000 51

#__ type_ start__ end____ width___ exp.time_
4 omega -26.00 28.00 1.0000 6.0000
omega____ theta____ kappa____ phi______ frames
- -42.5000 30.0000 90.0000 54

#__ type_ start__ end____ width___ exp.time_
5 omega -31.00 -6.00 1.0000 6.0000
omega____ theta____ kappa____ phi______ frames
- -42.5000 30.0000 -180.0000 25

#__ type_ start__ end____ width___ exp.time_
6 omega -100.00 -33.00 1.0000 6.0000
omega____ theta____ kappa____ phi______ frames
- -42.5000 178.0000 -150.0000 67

#__ type_ start__ end____ width___ exp.time_
7 omega -62.00 26.00 1.0000 6.0000
omega____ theta____ kappa____ phi______ frames
- -42.5000 57.0000 -150.0000 88

#__ type_ start__ end____ width___ exp.time_
8 omega -7.00 30.00 1.0000 6.0000
omega____ theta____ kappa____ phi______ frames
- -42.5000 37.0000 120.0000 37

#__ type_ start__ end____ width___ exp.time_
9 omega 123.00 175.00 1.0000 40.0000
omega____ theta____ kappa____ phi______ frames
- 111.7251 101.0000 72.0000 52

#__ type_ start__ end____ width___ exp.time_
10 omega 122.00 178.00 1.0000 40.0000
omega____ theta____ kappa____ phi______ frames
- 111.7251 111.0000 30.0000 56

#__ type_ start__ end____ width___ exp.time_
11 omega 39.00 69.00 1.0000 40.0000
omega____ theta____ kappa____ phi______ frames
- 111.7251 -30.0000 30.0000 30

#__ type_ start__ end____ width___ exp.time_
12 omega 40.00 91.00 1.0000 40.0000
omega____ theta____ kappa____ phi______ frames
- 111.7251 -30.0000 60.0000 51

#__ type_ start__ end____ width___ exp.time_
13 omega 87.00 114.00 1.0000 40.0000
omega____ theta____ kappa____ phi______ frames
- 111.7251 30.0000 90.0000 27

#__ type_ start__ end____ width___ exp.time_
14 omega 123.00 171.00 1.0000 40.0000
omega____ theta____ kappa____ phi______ frames
- 111.7251 30.0000 90.0000 48

#__ type_ start__ end____ width___ exp.time_
15 omega 60.00 171.00 1.0000 40.0000
omega____ theta____ kappa____ phi______ frames
- 111.7251 15.0000 -120.0000 111

#__ type_ start__ end____ width___ exp.time_
16 omega 42.00 78.00 1.0000 40.0000
omega____ theta____ kappa____ phi______ frames
- 111.7251 -30.0000 -60.0000 36

#__ type_ start__ end____ width___ exp.time_
17 omega 48.00 74.00 1.0000 40.0000
omega____ theta____ kappa____ phi______ frames
- 111.7251 -37.0000 -151.0000 26

#__ type_ start__ end____ width___ exp.time_
18 omega 51.00 132.00 1.0000 40.0000
omega____ theta____ kappa____ phi______ frames
- 111.7251 -61.0000 120.0000 81

#__ type_ start__ end____ width___ exp.time_
19 omega -4.00 42.00 1.0000 2.0000
omega____ theta____ kappa____ phi______ frames
- 0.0000 -99.0000 -90.0000 46

#__ type_ start__ end____ width___ exp.time_
20 omega -111.00 -45.00 1.0000 6.0000
omega____ theta____ kappa____ phi______ frames
- -42.5000 -57.0000 60.0000 66
;
_diffrn_measurement_device_type 'Xcalibur, Eos, Gemini'
_diffrn_measurement_method '\w scans'
_diffrn_orient_matrix_UB_11 -0.0183087000
_diffrn_orient_matrix_UB_12 -0.0264491000
_diffrn_orient_matrix_UB_13 0.0682778000
_diffrn_orient_matrix_UB_21 -0.0694232000
_diffrn_orient_matrix_UB_22 0.0872391000
_diffrn_orient_matrix_UB_23 -0.0245896000
_diffrn_orient_matrix_UB_31 -0.0328204000
_diffrn_orient_matrix_UB_32 -0.1714621000
_diffrn_orient_matrix_UB_33 -0.0232193000
_diffrn_radiation_monochromator graphite
_diffrn_radiation_type 'Cu K\a'
_diffrn_radiation_wavelength 1.5418
_diffrn_reflns_av_R_equivalents 0.0366
_diffrn_reflns_av_unetI/netI 0.0423
_diffrn_reflns_limit_h_max 23
_diffrn_reflns_limit_h_min -23
_diffrn_reflns_limit_k_max 9
_diffrn_reflns_limit_k_min -6
_diffrn_reflns_limit_l_max 30
_diffrn_reflns_limit_l_min -29
_diffrn_reflns_number 11885
_diffrn_reflns_theta_full 67.11
_diffrn_reflns_theta_max 67.11
_diffrn_reflns_theta_min 3.45
_diffrn_source 'Enhance (Cu) X-ray Source'
_diffrn_source_current n/a
_diffrn_source_voltage n/a
_exptl_absorpt_coefficient_mu 0.503
_exptl_absorpt_correction_T_max 1.00000
_exptl_absorpt_correction_T_min 0.78072
_exptl_absorpt_correction_type multi-scan
_exptl_absorpt_process_details
;
CrysAlisPro, Agilent Technologies,
Version 1.171.35.19 (release 27-10-2011 CrysAlis171 .NET)
(compiled Oct 27 2011,15:02:11)
Empirical absorption correction using spherical harmonics,
implemented in SCALE3 ABSPACK scaling algorithm.
;
_exptl_crystal_density_diffrn 1.136
_exptl_crystal_density_method 'not measured'
_exptl_crystal_F_000 1168
_exptl_crystal_size_max 0.33
_exptl_crystal_size_mid 0.30
_exptl_crystal_size_min 0.28
_refine_diff_density_max 0.592
_refine_diff_density_min -0.313
_refine_diff_density_rms 0.040
_refine_ls_extinction_method none
_refine_ls_goodness_of_fit_ref 1.060
_refine_ls_hydrogen_treatment constr
_refine_ls_matrix_type full
_refine_ls_number_parameters 408
_refine_ls_number_reflns 5710
_refine_ls_number_restraints 5
_refine_ls_restrained_S_all 1.077
_refine_ls_R_factor_all 0.0951
_refine_ls_R_factor_gt 0.0764
_refine_ls_shift/su_max 0.000
_refine_ls_shift/su_mean 0.000
_refine_ls_structure_factor_coef Fsqd
_refine_ls_weighting_details 'calc w=1/[\s^2^(Fo^2^)+(0.1212P)^2^+0.7618P] where P=(Fo^2^+2Fc^2^)/3'
_refine_ls_weighting_scheme calc
_refine_ls_wR_factor_gt 0.2249
_refine_ls_wR_factor_ref 0.2499
_reflns_number_gt 4134
_reflns_number_total 5710
_reflns_threshold_expression >2sigma(I)
_cod_data_source_file c3ra41326h.txt
_cod_data_source_block 20120553
_cod_database_code 7239032
_chemical_oxdiff_formula 'C11 H10 S O2'
_reflns_odcompleteness_completeness 99.94
_reflns_odcompleteness_iscentric 1
_reflns_odcompleteness_theta 66.97

loop_
_space_group_symop_id
_space_group_symop_operation_xyz
1 'x, y, z'
2 '-x, y+1/2, -z+1/2'
3 '-x, -y, -z'
4 'x, -y-1/2, z-1/2'

loop_
_atom_site_label
_atom_site_type_symbol
_atom_site_fract_x
_atom_site_fract_y
_atom_site_fract_z
_atom_site_U_iso_or_equiv
_atom_site_adp_type
_atom_site_occupancy
_atom_site_symmetry_multiplicity
_atom_site_calc_flag
_atom_site_refinement_flags
_atom_site_disorder_assembly
_atom_site_disorder_group
O1 O 0.16257(12) 0.4714(3) 0.15299(10) 0.0747(5) Uani 1 1 d . . .
C1 C 0.18144(15) 0.6378(4) 0.17901(13) 0.0623(6) Uani 1 1 d . . .
C2 C 0.21042(16) 0.6431(3) 0.24970(13) 0.0624(6) Uani 1 1 d . . .
C3 C 0.28406(17) 0.7303(3) 0.28771(14) 0.0626(6) Uani 1 1 d . . .
C4 C 0.31147(16) 0.7807(3) 0.24750(13) 0.0605(6) Uani 1 1 d . . .
C5 C 0.25529(15) 0.7238(4) 0.18524(13) 0.0618(6) Uani 1 1 d . . .
C6 C 0.2313(2) 0.3568(5) 0.19206(19) 0.0931(10) Uani 1 1 d . . .
H6A H 0.2153 0.2484 0.1709 0.140 Uiso 1 1 calc R . .
H6B H 0.2452 0.3468 0.2351 0.140 Uiso 1 1 calc R . .
H6C H 0.2800 0.3977 0.1966 0.140 Uiso 1 1 calc R . .
C7 C 0.10010(18) 0.7411(4) 0.13007(16) 0.0723(8) Uani 1 1 d . . .
C8 C 0.0927(2) 0.9007(5) 0.1457(2) 0.0869(9) Uani 1 1 d . A .
H8 H 0.1363 0.9469 0.1865 0.104 Uiso 1 1 calc R . .
C9 C 0.0169(3) 0.9981(5) 0.0989(2) 0.0963(10) Uani 1 1 d DU . .
C10 C -0.0433(2) 0.9213(7) 0.0403(2) 0.1142(14) Uani 1 1 d DU A .
H10 H -0.0922 0.9828 0.0095 0.137 Uiso 1 1 calc R . .
C11 C -0.0385(3) 0.7643(7) 0.0229(3) 0.1211(15) Uani 1 1 d DU . .
C12 C 0.03430(19) 0.6751(6) 0.06867(17) 0.0947(11) Uani 1 1 d . A .
H12 H 0.0397 0.5664 0.0581 0.114 Uiso 1 1 calc R . .
C13 C 0.0090(3) 1.1653(7) 0.1176(3) 0.1119(17) Uani 0.787(5) 1 d P A 1
H13A H 0.0070 1.2475 0.0891 0.168 Uiso 0.787(5) 1 calc PR A 1
H13B H 0.0571 1.1875 0.1626 0.168 Uiso 0.787(5) 1 calc PR A 1
H13C H -0.0422 1.1716 0.1133 0.168 Uiso 0.787(5) 1 calc PR A 1
C14 C 0.1639(2) 0.5558(4) 0.26985(15) 0.0707(7) Uani 1 1 d . . .
C15 C 0.0768(2) 0.5330(4) 0.22592(18) 0.0768(8) Uani 1 1 d . . .
H15 H 0.0472 0.5713 0.1826 0.092 Uiso 1 1 calc R . .
C16 C 0.0321(3) 0.4543(5) 0.2446(2) 0.0933(11) Uani 1 1 d . . .
C17 C 0.0770(4) 0.3958(6) 0.3086(3) 0.1216(17) Uani 1 1 d . . .
H17 H 0.0483 0.3455 0.3225 0.146 Uiso 1 1 calc R . .
C18 C 0.1636(4) 0.4116(7) 0.3518(2) 0.146(2) Uani 1 1 d . . .
H18 H 0.1935 0.3677 0.3943 0.176 Uiso 1 1 calc R . .
C19 C 0.2068(3) 0.4917(6) 0.33293(19) 0.1148(15) Uani 1 1 d . . .
H19 H 0.2656 0.5026 0.3631 0.138 Uiso 1 1 calc R . .
C20 C -0.0614(3) 0.4346(7) 0.1974(3) 0.147(2) Uani 1 1 d . . .
H20A H -0.0818 0.4753 0.1546 0.221 Uiso 1 1 calc R . .
H20B H -0.0872 0.4980 0.2127 0.221 Uiso 1 1 calc R . .
H20C H -0.0759 0.3177 0.1941 0.221 Uiso 1 1 calc R . .
C21 C 0.33377(19) 0.7747(4) 0.35847(14) 0.0684(7) Uani 1 1 d . . .
C22 C 0.4176(2) 0.7227(4) 0.40376(16) 0.0854(9) Uani 1 1 d . . .
H22 H 0.4426 0.6605 0.3891 0.102 Uiso 1 1 calc R . .
C23 C 0.4649(3) 0.7615(5) 0.47047(18) 0.1026(13) Uani 1 1 d . . .
C24 C 0.4258(4) 0.8564(6) 0.4905(2) 0.1122(15) Uani 1 1 d . . .
H24 H 0.4560 0.8814 0.5352 0.135 Uiso 1 1 calc R . .
C25 C 0.3442(4) 0.9143(7) 0.4463(3) 0.1200(16) Uani 1 1 d . . .
C26 C 0.2990(3) 0.8722(6) 0.3811(2) 0.0960(11) Uani 1 1 d . . .
H26 H 0.2433 0.9101 0.3511 0.115 Uiso 1 1 calc R . .
C27 C 0.5589(4) 0.7056(9) 0.5162(3) 0.134(3) Uani 0.71 1 d P . .
H27A H 0.5820 0.7129 0.4926 0.200 Uiso 0.71 1 calc PR . .
H27B H 0.5627 0.5915 0.5302 0.200 Uiso 0.71 1 calc PR . .
H27C H 0.5906 0.7779 0.5543 0.200 Uiso 0.71 1 calc PR . .
C28 C 0.38993(16) 0.8813(4) 0.27613(13) 0.0619(6) Uani 1 1 d . . .
C29 C 0.39631(18) 1.0448(4) 0.29741(13) 0.0684(7) Uani 1 1 d . . .
H29 H 0.3508 1.0911 0.2939 0.082 Uiso 1 1 calc R . .
C30 C 0.4689(2) 1.1427(4) 0.32397(15) 0.0798(8) Uani 1 1 d . . .
C31 C 0.5363(2) 1.0697(6) 0.33094(18) 0.0941(11) Uani 1 1 d . . .
H31 H 0.5858 1.1318 0.3494 0.113 Uiso 1 1 calc R . .
C32 C 0.5323(2) 0.9065(6) 0.31117(19) 0.0938(11) Uani 1 1 d . . .
H32 H 0.5788 0.8599 0.3163 0.113 Uiso 1 1 calc R . .
C33 C 0.45971(19) 0.8114(5) 0.28374(16) 0.0768(8) Uani 1 1 d . . .
H33 H 0.4573 0.7012 0.2704 0.092 Uiso 1 1 calc R . .
C34 C 0.4721(3) 1.3242(6) 0.3428(2) 0.1213(15) Uani 1 1 d . . .
H34A H 0.5181 1.3393 0.3890 0.182 Uiso 1 1 calc R . .
H34B H 0.4194 1.3535 0.3342 0.182 Uiso 1 1 calc R . .
H34C H 0.4807 1.3953 0.3171 0.182 Uiso 1 1 calc R . .
C35 C 0.25342(16) 0.7527(4) 0.12753(14) 0.0670(7) Uani 1 1 d . . .
C36 C 0.2827(2) 0.9028(5) 0.12002(16) 0.0800(8) Uani 1 1 d . . .
H36 H 0.3039 0.9861 0.1521 0.096 Uiso 1 1 calc R . .
C37 C 0.2811(2) 0.9312(6) 0.06555(18) 0.0943(11) Uani 1 1 d . . .
C38 C 0.2494(2) 0.8061(7) 0.01833(18) 0.1069(14) Uani 1 1 d . . .
H38 H 0.2492 0.8222 -0.0177 0.128 Uiso 1 1 calc R . .
C39 C 0.2182(3) 0.6592(7) 0.02364(19) 0.1036(13) Uani 1 1 d . . .
C40 C 0.2202(2) 0.6328(5) 0.07788(16) 0.0864(9) Uani 1 1 d . . .
H40 H 0.1988 0.5326 0.0812 0.104 Uiso 1 1 calc R . .
C41 C 0.3094(5) 1.0910(10) 0.0569(3) 0.132(2) Uani 0.77 1 d P . .
H41A H 0.3563 1.1338 0.0994 0.198 Uiso 0.77 1 calc PR . .
H41B H 0.2634 1.1705 0.0357 0.198 Uiso 0.77 1 calc PR . .
H41C H 0.3271 1.0737 0.0299 0.198 Uiso 0.77 1 calc PR . .
C27A C 0.3183(13) 1.087(3) 0.4631(9) 0.159(9) Uani 0.29 1 d P . .
H27D H 0.3514 1.1773 0.4647 0.191 Uiso 0.29 1 d PR . .
H27E H 0.2589 1.1099 0.4297 0.191 Uiso 0.29 1 d PR . .
H27F H 0.3300 1.0764 0.5053 0.191 Uiso 0.29 1 d PR . .
C41A C 0.1846(15) 0.563(3) -0.0262(11) 0.127(7) Uani 0.23 1 d P . .
H41D H 0.2094 0.5790 -0.0482 0.153 Uiso 0.23 1 d PR . .
H41E H 0.1931 0.4483 -0.0112 0.153 Uiso 0.23 1 d PR . .
H41F H 0.1247 0.5862 -0.0565 0.153 Uiso 0.23 1 d PR . .
C13A C -0.1110(10) 0.813(3) -0.0311(9) 0.1119(17) Uani 0.213(5) 1 d PDU A 2
H13D H -0.1051 0.9249 -0.0423 0.168 Uiso 0.213(5) 1 calc PR A 2
H13E H -0.1532 0.8143 -0.0242 0.168 Uiso 0.213(5) 1 calc PR A 2
H13F H -0.1283 0.7374 -0.0665 0.168 Uiso 0.213(5) 1 calc PR A 2

loop_
_atom_site_aniso_label
_atom_site_aniso_U_11
_atom_site_aniso_U_22
_atom_site_aniso_U_33
_atom_site_aniso_U_23
_atom_site_aniso_U_13
_atom_site_aniso_U_12
O1 0.0597(10) 0.0716(12) 0.0719(11) -0.0061(9) 0.0299(9) 0.0007(9)
C1 0.0479(12) 0.0674(15) 0.0638(14) 0.0001(12) 0.0305(11) 0.0010(11)
C2 0.0556(13) 0.0603(14) 0.0685(15) 0.0021(12) 0.0367(12) 0.0023(11)
C3 0.0605(14) 0.0607(14) 0.0661(15) 0.0007(11) 0.0386(12) -0.0004(11)
C4 0.0548(13) 0.0617(14) 0.0661(14) 0.0003(11) 0.0378(12) 0.0029(11)
C5 0.0510(12) 0.0685(15) 0.0630(14) 0.0007(12) 0.0336(11) 0.0063(11)
C6 0.084(2) 0.0739(19) 0.094(2) -0.0037(17) 0.0415(19) 0.0133(17)
C7 0.0592(15) 0.0817(19) 0.0836(18) 0.0179(15) 0.0477(15) 0.0139(13)
C8 0.079(2) 0.086(2) 0.109(3) 0.0202(19) 0.065(2) 0.0175(17)
C9 0.099(2) 0.083(2) 0.133(3) 0.014(2) 0.084(2) 0.0153(18)
C10 0.067(2) 0.151(4) 0.106(3) 0.032(2) 0.0439(19) 0.013(2)
C11 0.088(2) 0.135(4) 0.117(3) 0.024(3) 0.051(2) 0.026(3)
C12 0.0543(16) 0.127(3) 0.0752(19) 0.015(2) 0.0259(15) 0.0085(17)
C13 0.089(3) 0.089(3) 0.130(4) 0.005(3) 0.053(2) 0.022(2)
C14 0.0767(17) 0.0617(15) 0.0794(17) -0.0035(13) 0.0508(15) -0.0076(13)
C15 0.0733(17) 0.0733(18) 0.095(2) 0.0007(15) 0.0573(17) -0.0035(14)
C16 0.096(2) 0.075(2) 0.137(3) -0.009(2) 0.086(3) -0.0150(17)
C17 0.160(4) 0.113(3) 0.136(4) -0.019(3) 0.114(4) -0.055(3)
C18 0.170(5) 0.164(5) 0.091(3) -0.006(3) 0.073(3) -0.089(4)
C19 0.113(3) 0.125(3) 0.078(2) 0.006(2) 0.045(2) -0.050(3)
C20 0.107(3) 0.136(4) 0.223(7) 0.027(4) 0.113(4) -0.008(3)
C21 0.0720(16) 0.0681(16) 0.0670(15) -0.0050(12) 0.0437(14) -0.0160(13)
C22 0.093(2) 0.0734(18) 0.0713(18) -0.0025(15) 0.0408(17) -0.0081(16)
C23 0.115(3) 0.085(2) 0.0696(19) 0.0014(17) 0.037(2) -0.022(2)
C24 0.157(4) 0.105(3) 0.076(2) -0.018(2) 0.072(3) -0.040(3)
C25 0.132(4) 0.151(4) 0.104(3) -0.036(3) 0.086(3) -0.028(3)
C26 0.089(2) 0.121(3) 0.097(2) -0.027(2) 0.067(2) -0.018(2)
C27 0.128(5) 0.107(4) 0.085(4) 0.015(3) 0.024(3) -0.020(4)
C28 0.0563(13) 0.0696(15) 0.0590(13) 0.0047(11) 0.0350(11) -0.0009(11)
C29 0.0650(15) 0.0725(17) 0.0635(14) 0.0040(13) 0.0374(13) -0.0002(13)
C30 0.0820(19) 0.0777(19) 0.0641(16) 0.0042(14) 0.0371(15) -0.0148(16)
C31 0.0688(19) 0.118(3) 0.084(2) 0.006(2) 0.0416(17) -0.0268(19)
C32 0.0604(17) 0.126(3) 0.099(2) 0.010(2) 0.0511(17) 0.0008(19)
C33 0.0658(16) 0.088(2) 0.0812(18) 0.0023(16) 0.0474(15) 0.0016(14)
C34 0.131(4) 0.094(3) 0.109(3) -0.009(2) 0.059(3) -0.032(3)
C35 0.0491(12) 0.0875(19) 0.0626(14) 0.0064(13) 0.0335(11) 0.0137(12)
C36 0.0709(17) 0.099(2) 0.0684(17) 0.0093(16) 0.0417(15) 0.0112(16)
C37 0.079(2) 0.127(3) 0.077(2) 0.026(2) 0.0482(17) 0.016(2)
C38 0.085(2) 0.174(5) 0.069(2) 0.015(2) 0.0508(19) 0.028(3)
C39 0.094(2) 0.144(4) 0.075(2) -0.008(2) 0.053(2) 0.007(3)
C40 0.0749(18) 0.111(3) 0.0739(18) -0.0120(18) 0.0462(16) -0.0030(18)
C41 0.145(5) 0.156(6) 0.098(4) 0.023(4) 0.075(4) -0.017(5)
C27A 0.137(14) 0.25(3) 0.119(12) -0.047(15) 0.092(12) 0.016(16)
C41A 0.145(17) 0.16(2) 0.120(15) -0.022(14) 0.102(15) -0.009(15)
C13A 0.089(3) 0.089(3) 0.130(4) 0.005(3) 0.053(2) 0.022(2)

loop_
_atom_type_symbol
_atom_type_description
_atom_type_scat_dispersion_real
_atom_type_scat_dispersion_imag
_atom_type_scat_source
C C 0.0181 0.0091 'International Tables Vol C Tables 4.2.6.8 and 6.1.1.4'
H H 0.0000 0.0000 'International Tables Vol C Tables 4.2.6.8 and 6.1.1.4'
O O 0.0492 0.0322 'International Tables Vol C Tables 4.2.6.8 and 6.1.1.4'

loop_
_geom_angle_atom_site_label_1
_geom_angle_atom_site_label_2
_geom_angle_atom_site_label_3
_geom_angle
C6 O1 C1 113.7(2)
O1 C1 C2 112.3(2)
O1 C1 C5 114.9(2)
O1 C1 C7 105.7(2)
C2 C1 C5 103.0(2)
C2 C1 C7 113.1(2)
C5 C1 C7 108.0(2)
C3 C2 C1 108.7(2)
C3 C2 C14 128.6(3)
C14 C2 C1 122.6(2)
C2 C3 C4 109.8(2)
C2 C3 C21 128.2(3)
C21 C3 C4 122.1(2)
C5 C4 C3 109.8(2)
C5 C4 C28 128.5(2)
C28 C4 C3 121.7(2)
C4 C5 C1 108.5(2)
C4 C5 C35 128.8(3)
C35 C5 C1 122.2(2)
O1 C6 H6A 109.5
O1 C6 H6B 109.5
O1 C6 H6C 109.5
H6A C6 H6B 109.5
H6A C6 H6C 109.5
H6B C6 H6C 109.5
C8 C7 C1 120.4(3)
C8 C7 C12 119.0(3)
C12 C7 C1 120.6(3)
C7 C8 H8 120.0
C7 C8 C9 120.0(4)
C9 C8 H8 120.0
C8 C9 C13 119.0(4)
C10 C9 C8 116.0(4)
C10 C9 C13 124.9(5)
C9 C10 H10 117.1
C11 C10 C9 125.9(4)
C11 C10 H10 117.1
C10 C11 C12 116.6(5)
C13A C11 C10 79.4(10)
C13A C11 C12 163.8(11)
C7 C12 H12 118.8
C11 C12 C7 122.5(5)
C11 C12 H12 118.8
C9 C13 H13A 109.5
C9 C13 H13B 109.5
C9 C13 H13C 109.5
C15 C14 C2 121.3(3)
C19 C14 C2 120.7(3)
C19 C14 C15 118.0(3)
C14 C15 H15 119.0
C14 C15 C16 121.9(3)
C16 C15 H15 119.0
C15 C16 C20 121.2(4)
C17 C16 C15 118.4(4)
C17 C16 C20 120.4(4)
C16 C17 H17 119.9
C18 C17 C16 120.3(4)
C18 C17 H17 119.9
C17 C18 H18 119.7
C17 C18 C19 120.7(4)
C19 C18 H18 119.7
C14 C19 H19 119.6
C18 C19 C14 120.7(4)
C18 C19 H19 119.6
C16 C20 H20A 109.5
C16 C20 H20B 109.5
C16 C20 H20C 109.5
H20A C20 H20B 109.5
H20A C20 H20C 109.5
H20B C20 H20C 109.5
C22 C21 C3 120.6(3)
C26 C21 C3 121.2(3)
C26 C21 C22 118.2(3)
C21 C22 H22 119.3
C23 C22 C21 121.5(4)
C23 C22 H22 119.3
C22 C23 C24 117.7(4)
C22 C23 C27 117.4(5)
C24 C23 C27 124.8(5)
C23 C24 H24 119.0
C25 C24 C23 122.0(4)
C25 C24 H24 119.0
C24 C25 C27A 118.6(8)
C26 C25 C24 118.8(4)
C26 C25 C27A 117.1(9)
C21 C26 H26 119.1
C25 C26 C21 121.8(4)
C25 C26 H26 119.1
C23 C27 H27A 109.5
C23 C27 H27B 109.5
C23 C27 H27C 109.5
H27A C27 H27B 109.5
H27A C27 H27C 109.5
H27B C27 H27C 109.5
C29 C28 C4 120.8(2)
C29 C28 C33 118.4(3)
C33 C28 C4 120.8(3)
C28 C29 H29 119.0
C28 C29 C30 122.1(3)
C30 C29 H29 119.0
C29 C30 C34 121.0(4)
C31 C30 C29 117.9(3)
C31 C30 C34 121.1(4)
C30 C31 H31 119.4
C30 C31 C32 121.3(3)
C32 C31 H31 119.4
C31 C32 H32 119.7
C31 C32 C33 120.5(3)
C33 C32 H32 119.7
C28 C33 H33 120.1
C32 C33 C28 119.8(3)
C32 C33 H33 120.1
C30 C34 H34A 109.5
C30 C34 H34B 109.5
C30 C34 H34C 109.5
H34A C34 H34B 109.5
H34A C34 H34C 109.5
H34B C34 H34C 109.5
C36 C35 C5 121.2(3)
C40 C35 C5 121.0(3)
C40 C35 C36 117.7(3)
C35 C36 H36 119.2
C35 C36 C37 121.6(4)
C37 C36 H36 119.2
C36 C37 C41 121.3(5)
C38 C37 C36 118.4(4)
C38 C37 C41 120.2(4)
C37 C38 H38 119.4
C39 C38 C37 121.2(3)
C39 C38 H38 119.4
C38 C39 C40 119.7(4)
C41A C39 C38 113.9(11)
C41A C39 C40 126.2(11)
C35 C40 H40 119.4
C39 C40 C35 121.3(4)
C39 C40 H40 119.4
C37 C41 H41A 109.5
C37 C41 H41B 109.5
C37 C41 H41C 109.5
H41A C41 H41B 109.5
H41A C41 H41C 109.5
H41B C41 H41C 109.5
C25 C27A H27D 108.8
C25 C27A H27E 110.3
C25 C27A H27F 109.4
H27D C27A H27E 109.5
H27D C27A H27F 109.5
H27E C27A H27F 109.5
C39 C41A H41D 111.4
C39 C41A H41E 108.3
C39 C41A H41F 108.7
H41D C41A H41E 109.5
H41D C41A H41F 109.5
H41E C41A H41F 109.5
C11 C13A H13D 109.5
C11 C13A H13E 109.5
C11 C13A H13F 109.5
H13D C13A H13E 109.5
H13D C13A H13F 109.5
H13E C13A H13F 109.5

loop_
_geom_bond_atom_site_label_1
_geom_bond_atom_site_label_2
_geom_bond_distance
O1 C1 1.422(3)
O1 C6 1.422(4)
C1 C2 1.525(4)
C1 C5 1.539(4)
C1 C7 1.540(4)
C2 C3 1.351(4)
C2 C14 1.482(4)
C3 C4 1.487(4)
C3 C21 1.477(4)
C4 C5 1.343(4)
C4 C28 1.487(4)
C5 C35 1.474(4)
C6 H6A 0.9600
C6 H6B 0.9600
C6 H6C 0.9600
C7 C8 1.364(5)
C7 C12 1.390(5)
C8 H8 0.9300
C8 C9 1.445(5)
C9 C10 1.360(6)
C9 C13 1.451(6)
C10 H10 0.9300
C10 C11 1.346(7)
C11 C12 1.375(5)
C11 C13A 1.302(14)
C12 H12 0.9300
C13 H13A 0.9600
C13 H13B 0.9600
C13 H13C 0.9600
C14 C15 1.382(4)
C14 C19 1.379(5)
C15 H15 0.9300
C15 C16 1.392(5)
C16 C17 1.380(6)
C16 C20 1.479(6)
C17 H17 0.9300
C17 C18 1.367(7)
C18 H18 0.9300
C18 C19 1.376(6)
C19 H19 0.9300
C20 H20A 0.9600
C20 H20B 0.9600
C20 H20C 0.9600
C21 C22 1.386(5)
C21 C26 1.383(5)
C22 H22 0.9300
C22 C23 1.386(5)
C23 C24 1.388(7)
C23 C27 1.543(8)
C24 H24 0.9300
C24 C25 1.370(7)
C25 C26 1.365(6)
C25 C27A 1.61(2)
C26 H26 0.9300
C27 H27A 0.9600
C27 H27B 0.9600
C27 H27C 0.9600
C28 C29 1.383(4)
C28 C33 1.395(4)
C29 H29 0.9300
C29 C30 1.396(4)
C30 C31 1.372(5)
C30 C34 1.507(6)
C31 H31 0.9300
C31 C32 1.374(6)
C32 H32 0.9300
C32 C33 1.381(5)
C33 H33 0.9300
C34 H34A 0.9600
C34 H34B 0.9600
C34 H34C 0.9600
C35 C36 1.391(5)
C35 C40 1.388(5)
C36 H36 0.9300
C36 C37 1.394(5)
C37 C38 1.381(6)
C37 C41 1.459(8)
C38 H38 0.9300
C38 C39 1.367(7)
C39 C40 1.382(5)
C39 C41A 1.27(2)
C40 H40 0.9300
C41 H41A 0.9600
C41 H41B 0.9600
C41 H41C 0.9600
C27A H27D 0.9600
C27A H27E 0.9600
C27A H27F 0.9599
C41A H41D 0.9600
C41A H41E 0.9599
C41A H41F 0.9600
C13A H13D 0.9600
C13A H13E 0.9600
C13A H13F 0.9600

loop_
_geom_torsion_atom_site_label_1
_geom_torsion_atom_site_label_2
_geom_torsion_atom_site_label_3
_geom_torsion_atom_site_label_4
_geom_torsion
O1 C1 C2 C3 128.8(2)
O1 C1 C2 C14 -48.3(3)
O1 C1 C5 C4 -127.4(2)
O1 C1 C5 C35 59.8(3)
O1 C1 C7 C8 170.2(3)
O1 C1 C7 C12 -11.6(4)
C1 C2 C3 C4 -2.8(3)
C1 C2 C3 C21 177.0(3)
C1 C2 C14 C15 -30.6(4)
C1 C2 C14 C19 148.0(4)
C1 C5 C35 C36 138.9(3)
C1 C5 C35 C40 -39.3(4)
C1 C7 C8 C9 178.6(3)
C1 C7 C12 C11 -178.5(4)
C2 C1 C5 C4 -4.9(3)
C2 C1 C5 C35 -177.7(2)
C2 C1 C7 C8 46.9(4)
C2 C1 C7 C12 -134.9(3)
C2 C3 C4 C5 -0.4(3)
C2 C3 C4 C28 178.9(2)
C2 C3 C21 C22 121.3(3)
C2 C3 C21 C26 -60.3(5)
C2 C14 C15 C16 -178.6(3)
C2 C14 C19 C18 179.6(5)
C3 C2 C14 C15 152.9(3)
C3 C2 C14 C19 -28.5(5)
C3 C4 C5 C1 3.5(3)
C3 C4 C5 C35 175.6(3)
C3 C4 C28 C29 -65.2(4)
C3 C4 C28 C33 113.1(3)
C3 C21 C22 C23 -179.3(3)
C3 C21 C26 C25 -179.9(4)
C4 C3 C21 C22 -58.8(4)
C4 C3 C21 C26 119.6(3)
C4 C5 C35 C36 -32.3(4)
C4 C5 C35 C40 149.4(3)
C4 C28 C29 C30 -179.5(3)
C4 C28 C33 C32 -179.2(3)
C5 C1 C2 C3 4.6(3)
C5 C1 C2 C14 -172.5(2)
C5 C1 C7 C8 -66.4(3)
C5 C1 C7 C12 111.8(3)
C5 C4 C28 C29 113.9(3)
C5 C4 C28 C33 -67.8(4)
C5 C35 C36 C37 -180.0(3)
C5 C35 C40 C39 180.0(3)
C6 O1 C1 C2 -56.5(3)
C6 O1 C1 C5 60.8(3)
C6 O1 C1 C7 179.8(3)
C7 C1 C2 C3 -111.7(3)
C7 C1 C2 C14 71.2(3)
C7 C1 C5 C4 115.0(3)
C7 C1 C5 C35 -57.8(3)
C7 C8 C9 C10 -0.6(5)
C7 C8 C9 C13 177.7(4)
C8 C7 C12 C11 -0.3(6)
C8 C9 C10 C11 0.6(7)
C9 C10 C11 C12 -0.5(8)
C9 C10 C11 C13A -177.6(12)
C10 C11 C12 C7 0.3(7)
C12 C7 C8 C9 0.4(5)
C13 C9 C10 C11 -177.6(5)
C14 C2 C3 C4 174.1(3)
C14 C2 C3 C21 -6.1(5)
C14 C15 C16 C17 -1.0(6)
C14 C15 C16 C20 178.5(4)
C15 C14 C19 C18 -1.8(7)
C15 C16 C17 C18 -1.7(7)
C16 C17 C18 C19 2.6(9)
C17 C18 C19 C14 -0.8(9)
C19 C14 C15 C16 2.7(5)
C20 C16 C17 C18 178.8(5)
C21 C3 C4 C5 179.7(3)
C21 C3 C4 C28 -1.0(4)
C21 C22 C23 C24 -0.8(6)
C21 C22 C23 C27 -176.9(4)
C22 C21 C26 C25 -1.5(6)
C22 C23 C24 C25 -1.6(6)
C23 C24 C25 C26 2.4(8)
C23 C24 C25 C27A -150.8(10)
C24 C25 C26 C21 -0.8(7)
C26 C21 C22 C23 2.3(5)
C27 C23 C24 C25 174.2(5)
C28 C4 C5 C1 -175.8(3)
C28 C4 C5 C35 -3.6(5)
C28 C29 C30 C31 -2.4(4)
C28 C29 C30 C34 176.1(3)
C29 C28 C33 C32 -0.9(4)
C29 C30 C31 C32 1.4(5)
C30 C31 C32 C33 -0.2(6)
C31 C32 C33 C28 -0.1(5)
C33 C28 C29 C30 2.2(4)
C34 C30 C31 C32 -177.1(4)
C35 C36 C37 C38 0.1(5)
C35 C36 C37 C41 178.0(4)
C36 C35 C40 C39 1.7(5)
C36 C37 C38 C39 1.5(6)
C37 C38 C39 C40 -1.5(6)
C37 C38 C39 C41A 174.2(12)
C38 C39 C40 C35 -0.2(6)
C40 C35 C36 C37 -1.7(5)
C41 C37 C38 C39 -176.4(5)
C27A C25 C26 C21 152.8(10)
C41A C39 C40 C35 -175.3(14)
C13A C11 C12 C7 170(4)
